data_8107072
loop_
_publ_author_name
'Sun, Weixuan'
'Fang, Xuedong'
'Zang, Hu'

_publ_section_title
;
 Crystal structure of dimethyl 5-(benzylamino)isophthalate, C17H17NO4
;
_journal_issue 3
_journal_name_full 'Zeitschrift f\"ur Kristallographie - New Crystal Structures'
_journal_page_first 987
_journal_page_last 988
_journal_paper_doi 10.1515/ncrs-2016-0039
_journal_volume 231
_journal_year 2016
_chemical_formula_moiety 'C17 H17 N O4'
_chemical_formula_sum 'C17 H17 N O4'
_chemical_formula_weight 299.32
_space_group_IT_number 15
_space_group_name_Hall '-C 2yc'
_space_group_name_H-M_alt 'C 1 2/c 1'
_symmetry_cell_setting monoclinic
_symmetry_space_group_name_Hall '-C 2yc'
_symmetry_space_group_name_H-M 'C 1 2/c 1'
_atom_sites_solution_hydrogens geom
_atom_sites_solution_primary direct
_atom_sites_solution_secondary difmap
_cell_angle_alpha 90.00
_cell_angle_beta 110.016(2)
_cell_angle_gamma 90.00
_cell_formula_units_Z 8
_cell_length_a 24.367(3)
_cell_length_b 6.2556(6)
_cell_length_c 20.854(2)
_cell_measurement_reflns_used 2967
_cell_measurement_temperature 293(2)
_cell_measurement_theta_max 25.79
_cell_measurement_theta_min 1.69
_cell_volume 2986.8(5)
_computing_cell_refinement 'Bruker SMART'
_computing_data_collection 'Bruker SMART'
_computing_data_reduction 'Bruker SAINT'
_computing_molecular_graphics 'Bruker SHELXTL'
_computing_publication_material 'Bruker SHELXTL'
_computing_structure_refinement 'SHELXL-97 (Sheldrick, 2008) [8]'
_computing_structure_solution 'Bruker SHELXTL'
_diffrn_ambient_temperature 293(2)
_diffrn_detector_area_resol_mean 9.00
_diffrn_measured_fraction_theta_full 0.998
_diffrn_measured_fraction_theta_max 0.998
_diffrn_measurement_device_type 'CCD area detector'
_diffrn_measurement_method 'phi and omega scans'
_diffrn_radiation_monochromator graphite
_diffrn_radiation_source 'fine-focus sealed tube'
_diffrn_radiation_type MoK\a
_diffrn_radiation_wavelength 0.71073
_diffrn_reflns_av_R_equivalents 0.0534
_diffrn_reflns_av_sigmaI/netI 0.0704
_diffrn_reflns_limit_h_max 26
_diffrn_reflns_limit_h_min -30
_diffrn_reflns_limit_k_max 6
_diffrn_reflns_limit_k_min -7
_diffrn_reflns_limit_l_max 25
_diffrn_reflns_limit_l_min -21
_diffrn_reflns_number 7987
_diffrn_reflns_theta_full 26.11
_diffrn_reflns_theta_max 26.11
_diffrn_reflns_theta_min 1.78
_exptl_absorpt_coefficient_mu 0.095
_exptl_absorpt_correction_T_max 0.923
_exptl_absorpt_correction_T_min 0.801
_exptl_absorpt_correction_type empirical
_exptl_absorpt_process_details SADABS
_exptl_crystal_colour Colorless
_exptl_crystal_density_diffrn 1.331
_exptl_crystal_density_method 'not measured'
_exptl_crystal_description Block
_exptl_crystal_F_000 1264
_exptl_crystal_size_max 0.24
_exptl_crystal_size_mid 0.22
_exptl_crystal_size_min 0.21
_refine_diff_density_max 0.212
_refine_diff_density_min -0.241
_refine_diff_density_rms 0.051
_refine_ls_extinction_method none
_refine_ls_goodness_of_fit_ref 0.985
_refine_ls_hydrogen_treatment mixed
_refine_ls_matrix_type full
_refine_ls_number_parameters 203
_refine_ls_number_reflns 2967
_refine_ls_number_restraints 0
_refine_ls_restrained_S_all 0.985
_refine_ls_R_factor_all 0.1146
_refine_ls_R_factor_gt 0.0539
_refine_ls_shift/su_max 0.000
_refine_ls_shift/su_mean 0.000
_refine_ls_structure_factor_coef Fsqd
_refine_ls_weighting_details 'calc w=1/[\s^2^(Fo^2^)+(0.0698P)^2^+0.0000P] where P=(Fo^2^+2Fc^2^)/3'
_refine_ls_weighting_scheme calc
_refine_ls_wR_factor_gt 0.1251
_refine_ls_wR_factor_ref 0.1578
_reflns_number_gt 1560
_reflns_number_total 2967
_reflns_threshold_expression >2sigma(I)
_cod_data_source_file suppl_ncrs-2016-0039_suppl.cif
_cod_data_source_block 1
_cod_original_cell_volume 2986.9(5)
_cod_original_sg_symbol_H-M C2/c
_cod_database_code 8107072

loop_
_symmetry_equiv_pos_as_xyz
'x, y, z'
'-x, y, -z+1/2'
'x+1/2, y+1/2, z'
'-x+1/2, y+1/2, -z+1/2'
'-x, -y, -z'
'x, -y, z-1/2'
'-x+1/2, -y+1/2, -z'
'x+1/2, -y+1/2, z-1/2'

loop_
_atom_site_label
_atom_site_type_symbol
_atom_site_fract_x
_atom_site_fract_y
_atom_site_fract_z
_atom_site_U_iso_or_equiv
_atom_site_adp_type
_atom_site_occupancy
_atom_site_symmetry_multiplicity
_atom_site_calc_flag
_atom_site_refinement_flags
_atom_site_disorder_assembly
_atom_site_disorder_group
C1 C 0.34995(11) 0.5846(4) 0.09648(12) 0.0333(6) Uani 1 1 d . . .
C2 C 0.31264(11) 0.6926(4) 0.12233(12) 0.0350(6) Uani 1 1 d . . .
H2 H 0.3045 0.6389 0.1597 0.042 Uiso 1 1 calc R . .
C3 C 0.28745(11) 0.8829(4) 0.09159(13) 0.0329(6) Uani 1 1 d . . .
C4 C 0.29978(11) 0.9628(4) 0.03631(13) 0.0367(6) Uani 1 1 d . . .
H4 H 0.2827 1.0905 0.0165 0.044 Uiso 1 1 calc R . .
C5 C 0.33739(11) 0.8552(4) 0.00958(12) 0.0343(6) Uani 1 1 d . . .
C6 C 0.36203(11) 0.6620(4) 0.04058(13) 0.0349(6) Uani 1 1 d . . .
H6 H 0.3867 0.5855 0.0234 0.042 Uiso 1 1 calc R . .
C7 C 0.37853(11) 0.3877(4) 0.13251(13) 0.0364(6) Uani 1 1 d . . .
C8 C 0.24811(12) 1.0105(4) 0.11774(13) 0.0381(6) Uani 1 1 d . . .
C9 C 0.39338(13) 0.8644(4) -0.06946(15) 0.0467(7) Uani 1 1 d . . .
H9A H 0.3769 0.7476 -0.1007 0.056 Uiso 1 1 calc R . .
H9B H 0.4263 0.8090 -0.0322 0.056 Uiso 1 1 calc R . .
C10 C 0.41442(11) 1.0365(4) -0.10614(13) 0.0392(7) Uani 1 1 d . . .
C11 C 0.44597(12) 1.2083(4) -0.07008(14) 0.0448(7) Uani 1 1 d . . .
H11 H 0.4537 1.2170 -0.0233 0.054 Uiso 1 1 calc R . .
C12 C 0.46594(13) 1.3660(5) -0.10215(16) 0.0537(8) Uani 1 1 d . . .
H12 H 0.4871 1.4799 -0.0769 0.064 Uiso 1 1 calc R . .
C13 C 0.45491(15) 1.3568(5) -0.17120(18) 0.0600(9) Uani 1 1 d . . .
H13 H 0.4688 1.4631 -0.1928 0.072 Uiso 1 1 calc R . .
C14 C 0.42320(15) 1.1893(5) -0.20788(16) 0.0585(9) Uani 1 1 d . . .
H14 H 0.4151 1.1830 -0.2548 0.070 Uiso 1 1 calc R . .
C15 C 0.40305(12) 1.0285(5) -0.17555(14) 0.0473(8) Uani 1 1 d . . .
H15 H 0.3818 0.9150 -0.2009 0.057 Uiso 1 1 calc R . .
C16 C 0.20417(14) 1.0426(5) 0.20164(15) 0.0606(9) Uani 1 1 d . . .
H16A H 0.2019 0.9678 0.2409 0.091 Uiso 1 1 calc R . .
H16B H 0.1657 1.0557 0.1683 0.091 Uiso 1 1 calc R . .
H16C H 0.2203 1.1824 0.2150 0.091 Uiso 1 1 calc R . .
C17 C 0.44606(13) 0.1127(4) 0.13856(14) 0.0494(8) Uani 1 1 d . . .
H17A H 0.4709 0.0612 0.1148 0.074 Uiso 1 1 calc R . .
H17B H 0.4186 0.0034 0.1391 0.074 Uiso 1 1 calc R . .
H17C H 0.4694 0.1491 0.1846 0.074 Uiso 1 1 calc R . .
N1 N 0.35033(11) 0.9438(4) -0.04324(13) 0.0508(7) Uani 1 1 d . . .
O1 O 0.37096(9) 0.3148(3) 0.18229(10) 0.0532(6) Uani 1 1 d . . .
O2 O 0.41500(8) 0.2996(2) 0.10431(9) 0.0412(5) Uani 1 1 d . . .
O3 O 0.22432(9) 1.1732(3) 0.09224(10) 0.0591(6) Uani 1 1 d . . .
O4 O 0.24119(8) 0.9249(3) 0.17264(9) 0.0493(5) Uani 1 1 d . . .
H1 H 0.3316(13) 1.050(4) -0.0597(14) 0.050(9) Uiso 1 1 d . . .

loop_
_atom_site_aniso_label
_atom_site_aniso_U_11
_atom_site_aniso_U_22
_atom_site_aniso_U_33
_atom_site_aniso_U_23
_atom_site_aniso_U_13
_atom_site_aniso_U_12
C1 0.0316(15) 0.0296(13) 0.0360(15) 0.0009(11) 0.0080(12) 0.0059(11)
C2 0.0343(15) 0.0339(14) 0.0353(15) 0.0029(12) 0.0100(12) 0.0029(12)
C3 0.0305(15) 0.0300(13) 0.0383(15) -0.0020(11) 0.0118(12) 0.0050(11)
C4 0.0369(16) 0.0305(14) 0.0418(16) 0.0033(12) 0.0122(13) 0.0064(12)
C5 0.0326(15) 0.0327(14) 0.0378(15) 0.0036(11) 0.0124(12) 0.0057(12)
C6 0.0298(15) 0.0329(14) 0.0423(16) -0.0003(12) 0.0126(12) 0.0079(11)
C7 0.0354(16) 0.0327(14) 0.0387(16) -0.0013(12) 0.0097(13) 0.0037(12)
C8 0.0337(15) 0.0371(15) 0.0430(16) 0.0011(13) 0.0123(13) 0.0060(13)
C9 0.0482(19) 0.0420(16) 0.0558(19) 0.0043(14) 0.0254(15) 0.0095(14)
C10 0.0353(16) 0.0430(15) 0.0432(17) 0.0011(13) 0.0184(13) 0.0075(13)
C11 0.0457(18) 0.0515(18) 0.0373(16) -0.0009(14) 0.0145(14) 0.0011(14)
C12 0.048(2) 0.0492(18) 0.067(2) 0.0037(16) 0.0231(17) 0.0036(15)
C13 0.061(2) 0.054(2) 0.075(3) 0.0198(18) 0.0367(19) 0.0131(17)
C14 0.062(2) 0.079(2) 0.0409(18) 0.0169(18) 0.0258(17) 0.0301(19)
C15 0.0435(18) 0.0565(18) 0.0412(17) -0.0055(14) 0.0135(14) 0.0124(15)
C16 0.072(2) 0.0593(19) 0.064(2) -0.0047(16) 0.0396(18) 0.0168(17)
C17 0.0467(19) 0.0378(15) 0.062(2) 0.0104(14) 0.0162(15) 0.0178(14)
N1 0.0534(17) 0.0513(16) 0.0602(17) 0.0237(14) 0.0356(14) 0.0276(13)
O1 0.0759(16) 0.0450(11) 0.0458(12) 0.0138(9) 0.0301(11) 0.0213(10)
O2 0.0399(11) 0.0323(10) 0.0535(12) 0.0081(9) 0.0187(9) 0.0133(8)
O3 0.0677(15) 0.0531(13) 0.0656(14) 0.0179(11) 0.0347(12) 0.0340(11)
O4 0.0617(14) 0.0464(11) 0.0499(13) 0.0068(9) 0.0320(11) 0.0192(10)

loop_
_atom_type_symbol
_atom_type_description
_atom_type_scat_dispersion_real
_atom_type_scat_dispersion_imag
_atom_type_scat_source
C C 0.0033 0.0016 'International Tables Vol C Tables 4.2.6.8 and 6.1.1.4'
H H 0.0000 0.0000 'International Tables Vol C Tables 4.2.6.8 and 6.1.1.4'
N N 0.0061 0.0033 'International Tables Vol C Tables 4.2.6.8 and 6.1.1.4'
O O 0.0106 0.0060 'International Tables Vol C Tables 4.2.6.8 and 6.1.1.4'

loop_
_geom_angle_atom_site_label_1
_geom_angle_atom_site_label_2
_geom_angle_atom_site_label_3
_geom_angle
_geom_angle_site_symmetry_1
_geom_angle_site_symmetry_3
C2 C1 C6 121.1(2) . .
C2 C1 C7 117.7(2) . .
C6 C1 C7 121.2(2) . .
C1 C2 C3 118.9(2) . .
C1 C2 H2 120.5 . .
C3 C2 H2 120.5 . .
C4 C3 C2 120.4(2) . .
C4 C3 C8 117.7(2) . .
C2 C3 C8 121.9(2) . .
C3 C4 C5 121.3(2) . .
C3 C4 H4 119.4 . .
C5 C4 H4 119.4 . .
N1 C5 C4 119.4(2) . .
N1 C5 C6 122.8(2) . .
C4 C5 C6 117.8(2) . .
C1 C6 C5 120.5(2) . .
C1 C6 H6 119.7 . .
C5 C6 H6 119.7 . .
O1 C7 O2 122.9(2) . .
O1 C7 C1 124.5(2) . .
O2 C7 C1 112.7(2) . .
O3 C8 O4 122.6(2) . .
O3 C8 C3 124.5(3) . .
O4 C8 C3 112.9(2) . .
N1 C9 C10 111.6(2) . .
N1 C9 H9A 109.3 . .
C10 C9 H9A 109.3 . .
N1 C9 H9B 109.3 . .
C10 C9 H9B 109.3 . .
H9A C9 H9B 108.0 . .
C15 C10 C11 118.2(3) . .
C15 C10 C9 121.7(3) . .
C11 C10 C9 120.0(2) . .
C12 C11 C10 121.2(3) . .
C12 C11 H11 119.4 . .
C10 C11 H11 119.4 . .
C11 C12 C13 120.5(3) . .
C11 C12 H12 119.8 . .
C13 C12 H12 119.8 . .
C14 C13 C12 119.2(3) . .
C14 C13 H13 120.4 . .
C12 C13 H13 120.4 . .
C13 C14 C15 120.5(3) . .
C13 C14 H14 119.7 . .
C15 C14 H14 119.7 . .
C10 C15 C14 120.4(3) . .
C10 C15 H15 119.8 . .
C14 C15 H15 119.8 . .
O4 C16 H16A 109.5 . .
O4 C16 H16B 109.5 . .
H16A C16 H16B 109.5 . .
O4 C16 H16C 109.5 . .
H16A C16 H16C 109.5 . .
H16B C16 H16C 109.5 . .
O2 C17 H17A 109.5 . .
O2 C17 H17B 109.5 . .
H17A C17 H17B 109.5 . .
O2 C17 H17C 109.5 . .
H17A C17 H17C 109.5 . .
H17B C17 H17C 109.5 . .
C5 N1 C9 124.8(2) . .
C5 N1 H1 115(2) . .
C9 N1 H1 120(2) . .
C7 O2 C17 115.5(2) . .
C8 O4 C16 115.9(2) . .

loop_
_geom_bond_atom_site_label_1
_geom_bond_atom_site_label_2
_geom_bond_distance
_geom_bond_site_symmetry_2
C1 C2 1.382(3) .
C1 C6 1.384(3) .
C1 C7 1.486(3) .
C2 C3 1.392(3) .
C2 H2 0.9300 .
C3 C4 1.381(3) .
C3 C8 1.487(3) .
C4 C5 1.398(3) .
C4 H4 0.9300 .
C5 N1 1.363(3) .
C5 C6 1.405(3) .
C6 H6 0.9300 .
C7 O1 1.205(3) .
C7 O2 1.340(3) .
C8 O3 1.202(3) .
C8 O4 1.326(3) .
C9 N1 1.428(3) .
C9 C10 1.509(3) .
C9 H9A 0.9700 .
C9 H9B 0.9700 .
C10 C15 1.378(4) .
C10 C11 1.384(4) .
C11 C12 1.371(4) .
C11 H11 0.9300 .
C12 C13 1.373(4) .
C12 H12 0.9300 .
C13 C14 1.369(4) .
C13 H13 0.9300 .
C14 C15 1.391(4) .
C14 H14 0.9300 .
C15 H15 0.9300 .
C16 O4 1.448(3) .
C16 H16A 0.9600 .
C16 H16B 0.9600 .
C16 H16C 0.9600 .
C17 O2 1.442(3) .
C17 H17A 0.9600 .
C17 H17B 0.9600 .
C17 H17C 0.9600 .
N1 H1 0.81(3) .

loop_
_geom_hbond_atom_site_label_D
_geom_hbond_atom_site_label_H
_geom_hbond_atom_site_label_A
_geom_hbond_distance_DH
_geom_hbond_distance_HA
_geom_hbond_distance_DA
_geom_hbond_angle_DHA
_geom_hbond_site_symmetry_A
N1 H1 O3 0.81(3) 2.17(3) 2.970(3) 172(3) 7_575

loop_
_geom_torsion_atom_site_label_1
_geom_torsion_atom_site_label_2
_geom_torsion_atom_site_label_3
_geom_torsion_atom_site_label_4
_geom_torsion
_geom_torsion_site_symmetry_1
_geom_torsion_site_symmetry_2
_geom_torsion_site_symmetry_3
_geom_torsion_site_symmetry_4
C6 C1 C2 C3 -0.5(4) . . . .
C7 C1 C2 C3 177.0(2) . . . .
C1 C2 C3 C4 -0.3(4) . . . .
C1 C2 C3 C8 -178.4(2) . . . .
C2 C3 C4 C5 0.3(4) . . . .
C8 C3 C4 C5 178.5(2) . . . .
C3 C4 C5 N1 -177.3(2) . . . .
C3 C4 C5 C6 0.4(4) . . . .
C2 C1 C6 C5 1.3(4) . . . .
C7 C1 C6 C5 -176.1(2) . . . .
N1 C5 C6 C1 176.4(3) . . . .
C4 C5 C6 C1 -1.2(4) . . . .
C2 C1 C7 O1 0.8(4) . . . .
C6 C1 C7 O1 178.2(3) . . . .
C2 C1 C7 O2 -178.2(2) . . . .
C6 C1 C7 O2 -0.7(3) . . . .
C4 C3 C8 O3 3.4(4) . . . .
C2 C3 C8 O3 -178.4(3) . . . .
C4 C3 C8 O4 -177.1(2) . . . .
C2 C3 C8 O4 1.1(4) . . . .
N1 C9 C10 C15 -113.2(3) . . . .
N1 C9 C10 C11 66.7(3) . . . .
C15 C10 C11 C12 -0.6(4) . . . .
C9 C10 C11 C12 179.5(2) . . . .
C10 C11 C12 C13 0.1(4) . . . .
C11 C12 C13 C14 0.6(4) . . . .
C12 C13 C14 C15 -0.9(4) . . . .
C11 C10 C15 C14 0.3(4) . . . .
C9 C10 C15 C14 -179.8(2) . . . .
C13 C14 C15 C10 0.4(4) . . . .
C4 C5 N1 C9 171.9(3) . . . .
C6 C5 N1 C9 -5.7(4) . . . .
C10 C9 N1 C5 -157.1(3) . . . .
O1 C7 O2 C17 -1.4(4) . . . .
C1 C7 O2 C17 177.5(2) . . . .
O3 C8 O4 C16 -1.6(4) . . . .
C3 C8 O4 C16 179.0(2) . . . .
